data_7040731
loop_
_publ_author_name
'Tsou, Lien-Hung'
'Sigrist, Marc'
'Chiang, Ming-Hsi'
'Horng, Er-Chien'
'Chen, Chun-Hsien'
'Huang, Shou-Ling'
'Lee, Gene-Hsiang'
'Peng, Shie-Ming'

_publ_section_title
;
 Asymmetric tetranuclear nickel chains with unidirectionally ordered
 2-(\a-(5-phenyl)pyridylamino)-1,8-naphthyridine ligands.
;
_journal_issue 43
_journal_name_full 'Dalton transactions (Cambridge, England : 2003)'
_journal_page_first 17281
_journal_page_last 17289
_journal_paper_doi 10.1039/c6dt03223k
_journal_volume 45
_journal_year 2016
_chemical_formula_sum 'C81 H60 Cl10 F3 N16 Ni4 O3 S'
_chemical_formula_weight 1983.85
_chemical_name_systematic
; 
 ? 
;
_space_group_IT_number 2
_symmetry_cell_setting triclinic
_symmetry_space_group_name_Hall '-P 1'
_symmetry_space_group_name_H-M 'P -1'
_atom_sites_solution_hydrogens geom
_atom_sites_solution_primary direct
_atom_sites_solution_secondary difmap
_audit_creation_method SHELXL-97
_audit_update_record
;
2016-06-17 deposited with the CCDC.
2016-09-26 downloaded from the CCDC.
;
_cell_angle_alpha 76.392(2)
_cell_angle_beta 86.344(2)
_cell_angle_gamma 69.1391(14)
_cell_formula_units_Z 2
_cell_length_a 14.6069(5)
_cell_length_b 17.1511(5)
_cell_length_c 17.8766(4)
_cell_measurement_reflns_used 54086
_cell_measurement_temperature 150(2)
_cell_measurement_theta_max 25.00
_cell_measurement_theta_min 1.30
_cell_volume 4066.5(2)
_computing_cell_refinement DENZO-SMN
_computing_data_collection 'NONIUS COLLECT'
_computing_data_reduction DENZO-SMN
_computing_molecular_graphics 'Bruker SHELXTL'
_computing_publication_material 'Bruker SHELXTL'
_computing_structure_refinement 'SHELXL-97 (Sheldrick, 2008)'
_computing_structure_solution 'SHELXS-97 (Sheldrick, 2008)'
_diffrn_ambient_temperature 150(2)
_diffrn_measured_fraction_theta_full 0.996
_diffrn_measured_fraction_theta_max 0.996
_diffrn_measurement_device_type 'NONIUS KappaCCD'
_diffrn_measurement_method '\w scans'
_diffrn_radiation_monochromator graphite
_diffrn_radiation_source 'fine-focus sealed tube'
_diffrn_radiation_type MoK\a
_diffrn_radiation_wavelength 0.71073
_diffrn_reflns_av_R_equivalents 0.0768
_diffrn_reflns_av_sigmaI/netI 0.0912
_diffrn_reflns_limit_h_max 17
_diffrn_reflns_limit_h_min -17
_diffrn_reflns_limit_k_max 20
_diffrn_reflns_limit_k_min -20
_diffrn_reflns_limit_l_max 21
_diffrn_reflns_limit_l_min -21
_diffrn_reflns_number 54086
_diffrn_reflns_theta_full 25.00
_diffrn_reflns_theta_max 25.00
_diffrn_reflns_theta_min 1.30
_exptl_absorpt_coefficient_mu 1.334
_exptl_absorpt_correction_T_max 0.9363
_exptl_absorpt_correction_T_min 0.6903
_exptl_absorpt_correction_type multi-scan
_exptl_absorpt_process_details 'SORTAV (Blessing, 1995)'
_exptl_crystal_colour dark-brown
_exptl_crystal_density_diffrn 1.620
_exptl_crystal_density_method 'not measured'
_exptl_crystal_description needle
_exptl_crystal_F_000 2014
_exptl_crystal_size_max 0.30
_exptl_crystal_size_mid 0.13
_exptl_crystal_size_min 0.05
_refine_diff_density_max 1.359
_refine_diff_density_min -1.352
_refine_diff_density_rms 0.165
_refine_ls_extinction_method none
_refine_ls_goodness_of_fit_ref 1.019
_refine_ls_hydrogen_treatment constr
_refine_ls_matrix_type full
_refine_ls_number_parameters 1157
_refine_ls_number_reflns 14281
_refine_ls_number_restraints 78
_refine_ls_restrained_S_all 1.031
_refine_ls_R_factor_all 0.1874
_refine_ls_R_factor_gt 0.0969
_refine_ls_shift/su_max 0.004
_refine_ls_shift/su_mean 0.000
_refine_ls_structure_factor_coef Fsqd
_refine_ls_weighting_details 'calc w=1/[\s^2^(Fo^2^)+(0.1695P)^2^+20.5751P] where P=(Fo^2^+2Fc^2^)/3'
_refine_ls_weighting_scheme calc
_refine_ls_wR_factor_gt 0.2648
_refine_ls_wR_factor_ref 0.3369
_reflns_number_gt 7012
_reflns_number_total 14281
_reflns_threshold_expression >2sigma(I)
_cod_data_source_file c6dt03223k2.cif
_cod_data_source_block ic17394
_cod_depositor_comments
;
The following automatic conversions were performed:

'_symmetry_cell_setting' value 'Triclinic' changed to 'triclinic'
according to
/usr/data/users/saulius/crontab/automatic-downloads/rss-feeds/RSC/lib/dictionaries/cif_core.dic
dictionary named 'cif_core.dic' version 2.4.2 from 2011-04-26.

Automatic conversion script
Id: cif_fix_values 4268 2015-11-12 08:31:59Z antanas 

 Adding full bibliography for 7040731--7040734.cif.
;
_cod_original_sg_symbol_H-M P-1
_cod_database_code 7040731

loop_
_symmetry_equiv_pos_as_xyz
'x, y, z'
'-x, -y, -z'

loop_
_atom_site_label
_atom_site_type_symbol
_atom_site_fract_x
_atom_site_fract_y
_atom_site_fract_z
_atom_site_U_iso_or_equiv
_atom_site_adp_type
_atom_site_occupancy
_atom_site_symmetry_multiplicity
_atom_site_calc_flag
_atom_site_refinement_flags
_atom_site_disorder_assembly
_atom_site_disorder_group
Ni1 Ni 0.85736(12) -0.32798(8) 0.77885(8) 0.0671(5) Uani 1 1 d . A 7
Ni2 Ni 0.79572(9) -0.17904(7) 0.73442(7) 0.0452(4) Uani 1 1 d . A 7
Ni3 Ni 0.73376(8) -0.02850(7) 0.69006(6) 0.0366(3) Uani 1 1 d . A 7
Ni4 Ni 0.66625(8) 0.12663(7) 0.64567(6) 0.0375(3) Uani 1 1 d . A 7
Cl1 Cl 0.9196(3) -0.48144(19) 0.8225(2) 0.1031(14) Uani 1 1 d . A 7
Cl2 Cl 0.59819(18) 0.27578(15) 0.59877(15) 0.0539(7) Uani 1 1 d . A 7
N1 N 0.9843(7) -0.3193(5) 0.7161(5) 0.062(3) Uani 1 1 d . A 7
N2 N 0.8987(5) -0.1794(5) 0.6529(4) 0.0413(19) Uani 1 1 d . A 7
N3 N 0.8024(5) -0.0414(4) 0.5969(4) 0.0372(18) Uani 1 1 d . A 7
N4 N 0.7020(5) 0.0966(5) 0.5371(4) 0.0370(18) Uani 1 1 d . A 7
N5 N 0.7864(7) -0.3291(6) 0.6779(5) 0.064(3) Uani 1 1 d . A 7
N6 N 0.7028(6) -0.1836(5) 0.6598(4) 0.047(2) Uani 1 1 d . A 7
N7 N 0.6218(6) -0.0375(5) 0.6479(4) 0.044(2) Uani 1 1 d . A 7
N8 N 0.5350(5) 0.1036(5) 0.6492(4) 0.0402(18) Uani 1 1 d . A 7
N9 N 0.7080(13) -0.3044(18) 0.8313(17) 0.054(5) Uani 0.599(5) 1 d P A 1
N10 N 0.680(2) -0.159(2) 0.8071(19) 0.032(5) Uani 0.599(5) 1 d P A 1
N9' N 0.748(2) -0.320(3) 0.850(3) 0.054(5) Uani 0.401(5) 1 d P A 2
N10' N 0.708(3) -0.172(4) 0.824(3) 0.032(5) Uani 0.401(5) 1 d P A 2
N11 N 0.6695(6) -0.0202(5) 0.7841(4) 0.0422(19) Uani 1 1 d . . .
N12 N 0.6515(6) 0.1228(5) 0.7640(4) 0.046(2) Uani 1 1 d . . .
N13 N 0.9137(8) -0.3008(6) 0.8723(5) 0.072(3) Uani 1 1 d . . .
N14 N 0.8838(6) -0.1597(5) 0.8057(4) 0.048(2) Uani 1 1 d . . .
N15 N 0.8460(5) -0.0213(5) 0.7341(4) 0.0405(19) Uani 1 1 d . . .
N16 N 0.8118(5) 0.1155(5) 0.6575(4) 0.0380(18) Uani 1 1 d . . .
C1 C 1.0671(9) -0.3857(8) 0.7292(7) 0.081(4) Uani 1 1 d . . .
H1 H 1.0679 -0.4356 0.7664 0.097 Uiso 1 1 calc R A 7
C2 C 1.1537(10) -0.3859(8) 0.6907(8) 0.096(5) Uani 1 1 d . A .
H2 H 1.2120 -0.4346 0.7031 0.115 Uiso 1 1 calc R . .
C3 C 1.1541(8) -0.3161(8) 0.6354(7) 0.076(4) Uani 1 1 d . . .
H3 H 1.2119 -0.3170 0.6075 0.091 Uiso 1 1 calc R A .
C4 C 1.0687(7) -0.2428(7) 0.6197(6) 0.058(3) Uani 1 1 d . A .
C5 C 0.9842(7) -0.2475(6) 0.6625(6) 0.052(3) Uani 1 1 d . . .
C6 C 1.0590(7) -0.1659(6) 0.5657(5) 0.047(2) Uani 1 1 d . . .
H6 H 1.1140 -0.1600 0.5369 0.056 Uiso 1 1 calc R A .
C7 C 0.9721(7) -0.1002(6) 0.5545(5) 0.042(2) Uani 1 1 d . A .
H7 H 0.9657 -0.0491 0.5169 0.050 Uiso 1 1 calc R . .
C8 C 0.8891(6) -0.1081(6) 0.6000(5) 0.039(2) Uani 1 1 d . . .
C9 C 0.7665(6) 0.0195(6) 0.5298(5) 0.036(2) Uani 1 1 d . . .
C10 C 0.7904(7) 0.0027(7) 0.4557(5) 0.047(2) Uani 1 1 d . A .
H10 H 0.8331 -0.0523 0.4506 0.057 Uiso 1 1 calc R . .
C11 C 0.7517(8) 0.0659(7) 0.3919(6) 0.051(3) Uani 1 1 d . . .
H11 H 0.7694 0.0549 0.3423 0.061 Uiso 1 1 calc R A .
C12 C 0.6877(8) 0.1452(7) 0.3981(6) 0.050(3) Uani 1 1 d . A .
C13 C 0.6655(7) 0.1562(6) 0.4724(6) 0.046(2) Uani 1 1 d . . .
H13 H 0.6206 0.2103 0.4779 0.055 Uiso 1 1 calc RD A 7
C14 C 0.6689(17) 0.2100(17) 0.3261(14) 0.063(6) Uani 0.599(5) 1 d P A 1
C15 C 0.7325(18) 0.2052(14) 0.2621(11) 0.084(6) Uani 0.599(5) 1 d P A 1
H15 H 0.7885 0.1557 0.2609 0.101 Uiso 0.599(5) 1 calc PR A 1
C16 C 0.706(3) 0.281(2) 0.1987(14) 0.125(10) Uani 0.599(5) 1 d P A 1
H16 H 0.7485 0.2817 0.1560 0.150 Uiso 0.599(5) 1 calc PR A 1
C17 C 0.624(3) 0.3502(18) 0.1982(17) 0.121(9) Uani 0.599(5) 1 d P A 1
H17 H 0.6081 0.3969 0.1545 0.146 Uiso 0.599(5) 1 calc PR A 1
C18 C 0.560(2) 0.3539(18) 0.2636(17) 0.096(8) Uani 0.599(5) 1 d P A 1
H18 H 0.5014 0.4020 0.2633 0.115 Uiso 0.599(5) 1 calc PR A 1
C19 C 0.5861(19) 0.2857(15) 0.3259(12) 0.064(6) Uani 0.599(5) 1 d PU A 1
H19 H 0.5477 0.2891 0.3708 0.077 Uiso 0.599(5) 1 calc PR A 1
C14' C 0.616(3) 0.217(3) 0.337(2) 0.063(6) Uani 0.401(5) 1 d P A 2
C15' C 0.611(3) 0.194(2) 0.2654(16) 0.084(6) Uani 0.401(5) 1 d P A 2
H15' H 0.6482 0.1386 0.2582 0.101 Uiso 0.401(5) 1 calc PR A 2
C16' C 0.550(3) 0.257(3) 0.206(2) 0.125(10) Uani 0.401(5) 1 d P A 2
H16' H 0.5460 0.2451 0.1570 0.150 Uiso 0.401(5) 1 calc PR A 2
C17' C 0.497(4) 0.335(3) 0.219(3) 0.121(9) Uani 0.401(5) 1 d P A 2
H17' H 0.4545 0.3744 0.1780 0.146 Uiso 0.401(5) 1 calc PR A 2
C18' C 0.497(3) 0.363(3) 0.285(3) 0.096(8) Uani 0.401(5) 1 d P A 2
H18' H 0.4571 0.4192 0.2889 0.115 Uiso 0.401(5) 1 calc PR A 2
C19' C 0.559(3) 0.3046(18) 0.3447(18) 0.064(6) Uani 0.401(5) 1 d P A 2
H19' H 0.5652 0.3216 0.3906 0.077 Uiso 0.401(5) 1 calc PRD A 2
C20 C 0.7973(10) -0.4030(7) 0.6572(8) 0.077(4) Uani 1 1 d U . .
H20 H 0.8460 -0.4538 0.6841 0.092 Uiso 1 1 calc R A 7
C21 C 0.7434(13) -0.4105(10) 0.6001(9) 0.091(4) Uani 1 1 d U A .
H21 H 0.7563 -0.4644 0.5879 0.109 Uiso 1 1 calc R . .
C22 C 0.6738(11) -0.3413(9) 0.5633(8) 0.078(4) Uani 1 1 d . . .
H22 H 0.6357 -0.3452 0.5241 0.094 Uiso 1 1 calc R A .
C23 C 0.6557(9) -0.2628(7) 0.5810(7) 0.058(3) Uani 1 1 d . A .
C24 C 0.7120(9) -0.2575(7) 0.6380(7) 0.059(3) Uani 1 1 d . . .
C25 C 0.5809(9) -0.1862(8) 0.5458(7) 0.063(3) Uani 1 1 d . . .
H25 H 0.5407 -0.1861 0.5060 0.076 Uiso 1 1 calc R A .
C26 C 0.5663(8) -0.1131(7) 0.5688(6) 0.055(3) Uani 1 1 d . A .
H26 H 0.5138 -0.0623 0.5469 0.066 Uiso 1 1 calc R . .
C27 C 0.6301(8) -0.1118(7) 0.6264(6) 0.050(3) Uani 1 1 d . . .
C28 C 0.5318(7) 0.0265(6) 0.6509(5) 0.041(2) Uani 1 1 d . . .
C29 C 0.4444(7) 0.0101(7) 0.6635(6) 0.051(3) Uani 1 1 d . A .
H29 H 0.4435 -0.0459 0.6675 0.061 Uiso 1 1 calc R . .
C30 C 0.3586(8) 0.0775(7) 0.6698(6) 0.057(3) Uani 1 1 d . . .
H30 H 0.2982 0.0677 0.6752 0.069 Uiso 1 1 calc R A .
C31 C 0.3586(7) 0.1595(7) 0.6685(6) 0.053(3) Uani 1 1 d . A .
C32 C 0.4496(6) 0.1675(6) 0.6586(6) 0.045(2) Uani 1 1 d . . .
H32 H 0.4533 0.2218 0.6583 0.053 Uiso 1 1 calc R A 7
C33 C 0.2711(8) 0.2314(8) 0.6792(7) 0.063(3) Uani 1 1 d . . .
C34 C 0.1894(9) 0.2168(9) 0.7184(8) 0.081(4) Uani 1 1 d . A .
H34 H 0.1903 0.1600 0.7374 0.097 Uiso 1 1 calc R . .
C35 C 0.1084(9) 0.2856(11) 0.7290(10) 0.102(5) Uani 1 1 d . . .
H35 H 0.0553 0.2749 0.7575 0.122 Uiso 1 1 calc R A .
C36 C 0.1023(10) 0.3681(11) 0.6997(11) 0.113(6) Uani 1 1 d . A .
H36 H 0.0445 0.4143 0.7057 0.136 Uiso 1 1 calc R . .
C37 C 0.1835(10) 0.3846(9) 0.6599(10) 0.098(5) Uani 1 1 d . . .
H37 H 0.1827 0.4416 0.6419 0.117 Uiso 1 1 calc R A .
C38 C 0.2646(8) 0.3147(8) 0.6483(8) 0.079(4) Uani 1 1 d . A .
H38 H 0.3167 0.3251 0.6181 0.095 Uiso 1 1 calc R . .
C39 C 0.6778(17) -0.3718(13) 0.8593(12) 0.064(6) Uani 0.599(5) 1 d P A 1
H39 H 0.7173 -0.4268 0.8518 0.077 Uiso 0.599(5) 1 calc PR A 1
C40 C 0.5919(18) -0.3625(15) 0.8980(13) 0.080(6) Uani 0.599(5) 1 d P A 1
H40 H 0.5716 -0.4104 0.9151 0.096 Uiso 0.599(5) 1 calc PR A 1
C41 C 0.5350(17) -0.2847(14) 0.9125(13) 0.073(6) Uani 0.599(5) 1 d P A 1
H41 H 0.4766 -0.2785 0.9408 0.088 Uiso 0.599(5) 1 calc PR A 1
C42 C 0.5656(14) -0.2135(13) 0.8839(11) 0.051(5) Uani 0.599(5) 1 d P A 1
C43 C 0.6497(19) -0.226(2) 0.8416(16) 0.046(6) Uani 0.599(5) 1 d P A 1
C44 C 0.5109(15) -0.1307(14) 0.8948(11) 0.054(5) Uani 0.599(5) 1 d P A 1
H44 H 0.4541 -0.1212 0.9254 0.065 Uiso 0.599(5) 1 calc PR A 1
C45 C 0.5407(19) -0.066(2) 0.8616(17) 0.046(7) Uani 0.599(5) 1 d P A 1
H45 H 0.5019 -0.0097 0.8650 0.055 Uiso 0.599(5) 1 calc PR A 1
C46 C 0.633(2) -0.082(3) 0.820(2) 0.043(6) Uani 0.599(5) 1 d PU A 1
C39' C 0.728(3) -0.384(2) 0.8969(19) 0.064(6) Uani 0.401(5) 1 d P A 2
H39' H 0.7698 -0.4393 0.8915 0.077 Uiso 0.401(5) 1 calc PR A 2
C40' C 0.659(3) -0.384(2) 0.9510(19) 0.080(6) Uani 0.401(5) 1 d P A 2
H40' H 0.6549 -0.4360 0.9810 0.096 Uiso 0.401(5) 1 calc PR A 2
C41' C 0.596(3) -0.306(2) 0.961(2) 0.073(6) Uani 0.401(5) 1 d P A 2
H41' H 0.5431 -0.3021 0.9956 0.088 Uiso 0.401(5) 1 calc PR A 2
C42' C 0.611(2) -0.232(2) 0.9187(18) 0.051(5) Uani 0.401(5) 1 d P A 2
C43' C 0.686(3) -0.240(4) 0.864(3) 0.046(6) Uani 0.401(5) 1 d P A 2
C44' C 0.559(2) -0.151(2) 0.9266(19) 0.054(5) Uani 0.401(5) 1 d P A 2
H44' H 0.5081 -0.1446 0.9631 0.065 Uiso 0.401(5) 1 calc PR A 2
C45' C 0.575(3) -0.076(4) 0.883(3) 0.046(7) Uani 0.401(5) 1 d P A 2
H45' H 0.5371 -0.0198 0.8895 0.055 Uiso 0.401(5) 1 calc PR A 2
C46' C 0.654(4) -0.092(4) 0.831(4) 0.043(6) Uani 0.401(5) 1 d P A 2
C47 C 0.6604(7) 0.0483(6) 0.8152(5) 0.046(3) Uani 1 1 d . A .
C48 C 0.6672(9) 0.0426(8) 0.8950(6) 0.068(3) Uani 1 1 d . . .
H48 H 0.6768 -0.0106 0.9305 0.081 Uiso 1 1 calc R A .
C49 C 0.6601(10) 0.1124(8) 0.9214(6) 0.072(4) Uani 1 1 d . A .
H49 H 0.6655 0.1078 0.9751 0.086 Uiso 1 1 calc R . .
C50 C 0.6451(10) 0.1896(8) 0.8704(7) 0.074(4) Uani 1 1 d . . .
C51 C 0.6436(8) 0.1928(7) 0.7916(6) 0.054(3) Uani 1 1 d . A .
H51 H 0.6368 0.2454 0.7559 0.065 Uiso 1 1 calc R . .
C52 C 0.642(2) 0.2602(17) 0.9048(17) 0.052(7) Uani 0.599(5) 1 d P A 1
C53 C 0.7038(16) 0.2578(14) 0.9622(13) 0.059(5) Uani 0.599(5) 1 d P A 1
H53 H 0.7557 0.2056 0.9819 0.071 Uiso 0.599(5) 1 calc PR A 1
C54 C 0.693(2) 0.3292(16) 0.9925(15) 0.077(7) Uani 0.599(5) 1 d P A 1
H54 H 0.7359 0.3267 1.0313 0.092 Uiso 0.599(5) 1 calc PR A 1
C55 C 0.615(3) 0.4039(17) 0.962(2) 0.106(12) Uani 0.599(5) 1 d P A 1
H55 H 0.6010 0.4522 0.9838 0.127 Uiso 0.599(5) 1 calc PR A 1
C56 C 0.562(2) 0.4095(17) 0.9073(17) 0.079(7) Uani 0.599(5) 1 d P A 1
H56 H 0.5153 0.4642 0.8863 0.095 Uiso 0.599(5) 1 calc PR A 1
C57 C 0.5677(17) 0.3380(16) 0.8724(14) 0.059(5) Uani 0.599(5) 1 d P A 1
H57 H 0.5249 0.3440 0.8320 0.071 Uiso 0.599(5) 1 calc PR A 1
C52' C 0.603(4) 0.288(3) 0.883(3) 0.052(7) Uani 0.401(5) 1 d P A 2
C53' C 0.640(2) 0.292(2) 0.950(2) 0.059(5) Uani 0.401(5) 1 d P A 2
H53' H 0.6765 0.2391 0.9834 0.071 Uiso 0.401(5) 1 calc PR A 2
C54' C 0.630(4) 0.367(3) 0.972(3) 0.077(7) Uani 0.401(5) 1 d P A 2
H54' H 0.6693 0.3699 1.0101 0.092 Uiso 0.401(5) 1 calc PR A 2
C55' C 0.543(4) 0.447(2) 0.924(3) 0.106(12) Uani 0.401(5) 1 d P A 2
H55' H 0.5181 0.5000 0.9396 0.127 Uiso 0.401(5) 1 calc PR A 2
C56' C 0.508(3) 0.435(2) 0.861(2) 0.079(7) Uani 0.401(5) 1 d P A 2
H56' H 0.4640 0.4852 0.8285 0.095 Uiso 0.401(5) 1 calc PR A 2
C57' C 0.526(2) 0.363(2) 0.839(2) 0.059(5) Uani 0.401(5) 1 d P A 2
H57' H 0.4913 0.3598 0.7970 0.071 Uiso 0.401(5) 1 calc PR A 2
C58 C 0.9489(12) -0.3623(9) 0.9360(8) 0.092(5) Uani 1 1 d . A .
H58 H 0.9400 -0.4154 0.9404 0.110 Uiso 1 1 calc R . .
C59 C 0.9969(13) -0.3535(11) 0.9952(9) 0.112(6) Uani 1 1 d . . .
H59 H 1.0219 -0.4011 1.0374 0.135 Uiso 1 1 calc R A .
C60 C 1.0096(12) -0.2784(11) 0.9952(8) 0.101(5) Uani 1 1 d . A .
H60 H 1.0411 -0.2714 1.0368 0.121 Uiso 1 1 calc R . .
C61 C 0.9716(10) -0.2098(9) 0.9272(7) 0.076(4) Uani 1 1 d . . .
C62 C 0.9246(9) -0.2242(8) 0.8697(6) 0.064(3) Uani 1 1 d . A .
C63 C 0.9784(10) -0.1285(10) 0.9189(7) 0.086(4) Uani 1 1 d . A .
H63 H 1.0116 -0.1177 0.9572 0.103 Uiso 1 1 calc R . .
C64 C 0.9372(9) -0.0646(8) 0.8554(6) 0.065(3) Uani 1 1 d . . .
H64 H 0.9392 -0.0088 0.8505 0.078 Uiso 1 1 calc R A .
C65 C 0.8917(7) -0.0826(6) 0.7973(5) 0.046(2) Uani 1 1 d . A .
C66 C 0.8785(7) 0.0456(6) 0.7000(5) 0.038(2) Uani 1 1 d . A .
C67 C 0.9767(6) 0.0406(6) 0.7045(5) 0.043(2) Uani 1 1 d . . .
H67 H 1.0247 -0.0099 0.7326 0.052 Uiso 1 1 calc R A .
C68 C 1.0022(7) 0.1104(6) 0.6676(6) 0.048(2) Uani 1 1 d . A .
H68 H 1.0673 0.1086 0.6727 0.057 Uiso 1 1 calc R . .
C69 C 0.9341(7) 0.1821(6) 0.6236(5) 0.042(2) Uani 1 1 d . . .
C70 C 0.8385(7) 0.1822(6) 0.6184(5) 0.042(2) Uani 1 1 d . A .
H70 H 0.7911 0.2301 0.5867 0.050 Uiso 1 1 calc R . .
C71 C 0.9591(7) 0.2567(7) 0.5775(6) 0.051(3) Uani 1 1 d . A .
C72 C 1.0551(8) 0.2457(7) 0.5532(7) 0.062(3) Uani 1 1 d . . .
H72 H 1.1057 0.1913 0.5676 0.074 Uiso 1 1 calc R A .
C73 C 1.0757(10) 0.3156(9) 0.5075(8) 0.081(4) Uani 1 1 d . A .
H73 H 1.1408 0.3076 0.4908 0.098 Uiso 1 1 calc R . .
C74 C 1.0093(10) 0.3904(8) 0.4873(8) 0.079(4) Uani 1 1 d . . .
H74 H 1.0263 0.4364 0.4568 0.095 Uiso 1 1 calc R A .
C75 C 0.9123(10) 0.4047(7) 0.5098(8) 0.084(4) Uani 1 1 d . A .
H75 H 0.8632 0.4596 0.4937 0.101 Uiso 1 1 calc R . .
C76 C 0.8890(9) 0.3380(7) 0.5558(7) 0.068(3) Uani 1 1 d . . .
H76 H 0.8238 0.3479 0.5729 0.082 Uiso 1 1 calc R A .
S1 S 0.2228(4) -0.0271(4) 0.8576(3) 0.1162(15) Uani 1 1 d U . .
O1 O 0.1916(7) 0.0018(6) 0.7798(5) 0.088(3) Uani 1 1 d U . .
O2 O 0.3124(11) -0.0057(11) 0.8695(9) 0.179(6) Uani 1 1 d U . .
O3 O 0.2340(14) -0.1072(12) 0.8972(10) 0.193(7) Uani 1 1 d U . .
C77 C 0.1385(15) 0.0320(14) 0.9084(11) 0.120(6) Uani 1 1 d U . .
F1 F 0.0461(9) 0.0427(8) 0.9039(7) 0.156(4) Uani 1 1 d U . .
F2 F 0.1571(11) 0.0167(10) 0.9841(8) 0.210(6) Uani 1 1 d U . .
F3 F 0.1233(9) 0.1179(9) 0.8848(8) 0.170(5) Uani 1 1 d U . .
C78 C 0.7054(11) 0.799(2) 0.1116(8) 0.29(2) Uani 1 1 d D . .
H78A H 0.7448 0.7431 0.1443 0.347 Uiso 1 1 calc R . .
H78B H 0.7177 0.8445 0.1302 0.347 Uiso 1 1 calc R . .
Cl3 Cl 0.7429(5) 0.8034(5) 0.0160(4) 0.181(3) Uani 1 1 d D . .
Cl4 Cl 0.5818(5) 0.8124(5) 0.1206(4) 0.202(3) Uani 1 1 d D . .
C79 C 0.1947(12) 0.6355(7) 0.2021(7) 0.186(13) Uani 1 1 d D . .
H79A H 0.2302 0.6234 0.1547 0.223 Uiso 1 1 calc R . .
H79B H 0.1486 0.6038 0.2130 0.223 Uiso 1 1 calc R . .
Cl5 Cl 0.1299(4) 0.7469(4) 0.1897(4) 0.163(2) Uani 1 1 d D . .
Cl6 Cl 0.2797(5) 0.6026(4) 0.2813(4) 0.178(3) Uani 1 1 d D . .
C80 C 0.5414(14) 0.514(2) 0.4030(10) 0.252(15) Uani 1 1 d DU . .
H80A H 0.4857 0.5635 0.4141 0.302 Uiso 1 1 calc R . .
H80B H 0.5201 0.4649 0.4066 0.302 Uiso 1 1 calc R . .
Cl7 Cl 0.6434(6) 0.4881(5) 0.4628(6) 0.215(3) Uani 1 1 d D . .
Cl8 Cl 0.5929(6) 0.5414(9) 0.3139(8) 0.330(7) Uani 1 1 d D . .
C81 C 0.783(4) 0.5866(18) 0.0651(13) 0.25(3) Uani 0.599(5) 1 d PD A 1
H81A H 0.8483 0.5909 0.0556 0.303 Uiso 0.599(5) 1 calc PR A 1
H81B H 0.7353 0.6326 0.0271 0.303 Uiso 0.599(5) 1 calc PR A 1
Cl9 Cl 0.7844(11) 0.4863(7) 0.0587(7) 0.191(5) Uani 0.599(5) 1 d PD A 1
Cl10 Cl 0.7471(10) 0.5945(5) 0.1581(5) 0.190(6) Uani 0.599(5) 1 d PD A 1
C82 C 0.776(3) 0.2771(15) 0.159(3) 0.14(2) Uani 0.401(5) 1 d PD A 2
H82A H 0.7094 0.2787 0.1749 0.170 Uiso 0.401(5) 1 calc PR A 2
H82B H 0.7918 0.2520 0.1133 0.170 Uiso 0.401(5) 1 calc PR A 2
Cl11 Cl 0.8585(6) 0.2091(6) 0.2335(5) 0.086(3) Uani 0.401(5) 1 d PD A 2
Cl12 Cl 0.7742(13) 0.3829(9) 0.1320(9) 0.165(6) Uani 0.401(5) 1 d PD A 2

loop_
_atom_site_aniso_label
_atom_site_aniso_U_11
_atom_site_aniso_U_22
_atom_site_aniso_U_33
_atom_site_aniso_U_23
_atom_site_aniso_U_13
_atom_site_aniso_U_12
Ni1 0.0897(11) 0.0365(8) 0.0591(9) 0.0012(6) 0.0344(8) -0.0160(8)
Ni2 0.0522(8) 0.0362(7) 0.0408(7) -0.0036(5) 0.0230(6) -0.0149(6)
Ni3 0.0362(7) 0.0364(7) 0.0358(6) -0.0056(5) 0.0156(5) -0.0153(5)
Ni4 0.0320(6) 0.0348(7) 0.0437(7) -0.0082(5) 0.0149(5) -0.0123(5)
Cl1 0.157(4) 0.0375(17) 0.082(2) 0.0078(15) 0.043(2) -0.0161(19)
Cl2 0.0481(15) 0.0352(14) 0.0701(17) -0.0088(12) 0.0191(12) -0.0098(11)
N1 0.069(6) 0.032(5) 0.058(6) 0.003(4) 0.016(5) 0.005(4)
N2 0.042(5) 0.031(4) 0.044(5) -0.002(4) 0.009(4) -0.010(4)
N3 0.039(4) 0.034(4) 0.031(4) 0.000(3) 0.011(3) -0.010(4)
N4 0.036(4) 0.033(4) 0.039(4) 0.000(3) 0.003(3) -0.015(4)
N5 0.079(7) 0.039(5) 0.076(6) -0.018(5) 0.049(5) -0.026(5)
N6 0.054(5) 0.034(5) 0.051(5) -0.008(4) 0.027(4) -0.019(4)
N7 0.044(5) 0.042(5) 0.051(5) -0.013(4) 0.023(4) -0.021(4)
N8 0.034(4) 0.037(5) 0.048(5) -0.014(4) 0.017(3) -0.009(4)
N9 0.041(16) 0.041(12) 0.067(16) 0.001(10) 0.017(12) -0.010(14)
N10 0.028(17) 0.033(12) 0.022(16) 0.008(11) 0.001(9) -0.005(13)
N9' 0.041(16) 0.041(12) 0.067(16) 0.001(10) 0.017(12) -0.010(14)
N10' 0.028(17) 0.033(12) 0.022(16) 0.008(11) 0.001(9) -0.005(13)
N11 0.057(5) 0.037(5) 0.037(4) -0.010(4) 0.021(4) -0.022(4)
N12 0.046(5) 0.047(5) 0.054(5) -0.021(4) 0.026(4) -0.024(4)
N13 0.092(8) 0.047(6) 0.063(6) 0.005(5) 0.025(5) -0.023(5)
N14 0.055(5) 0.044(5) 0.032(4) 0.003(4) 0.010(4) -0.010(4)
N15 0.039(4) 0.048(5) 0.029(4) -0.004(4) 0.005(3) -0.012(4)
N16 0.043(4) 0.045(5) 0.029(4) -0.012(4) 0.015(3) -0.020(4)
C1 0.075(9) 0.055(8) 0.077(8) -0.001(6) 0.030(7) 0.005(7)
C2 0.074(9) 0.059(9) 0.101(11) 0.004(8) 0.007(8) 0.025(7)
C3 0.045(7) 0.073(9) 0.079(9) -0.006(7) 0.021(6) 0.006(6)
C4 0.038(6) 0.061(7) 0.055(6) -0.002(5) 0.016(5) -0.003(5)
C5 0.049(6) 0.043(6) 0.053(6) -0.005(5) 0.024(5) -0.011(5)
C6 0.041(6) 0.053(6) 0.042(5) -0.007(5) 0.013(4) -0.015(5)
C7 0.047(6) 0.039(6) 0.036(5) -0.002(4) 0.010(4) -0.019(5)
C8 0.030(5) 0.040(6) 0.044(5) -0.009(4) 0.011(4) -0.010(4)
C9 0.026(5) 0.038(5) 0.042(5) -0.004(4) 0.008(4) -0.016(4)
C10 0.048(6) 0.053(6) 0.035(5) -0.006(5) 0.010(5) -0.014(5)
C11 0.054(6) 0.066(7) 0.043(6) -0.020(5) 0.011(5) -0.030(6)
C12 0.064(7) 0.050(7) 0.046(6) 0.000(5) -0.008(5) -0.035(6)
C13 0.039(6) 0.038(6) 0.052(6) 0.002(5) -0.008(5) -0.010(5)
C14 0.073(19) 0.057(10) 0.047(10) 0.002(8) 0.007(14) -0.016(16)
C15 0.114(15) 0.067(11) 0.042(9) 0.016(8) 0.004(10) -0.014(11)
C16 0.13(2) 0.14(2) 0.057(13) 0.033(14) -0.004(13) -0.025(19)
C17 0.14(2) 0.089(17) 0.087(17) 0.032(13) -0.030(17) -0.016(17)
C18 0.084(19) 0.075(13) 0.11(2) 0.025(13) -0.018(19) -0.031(18)
C19 0.062(10) 0.056(9) 0.064(9) -0.006(7) 0.004(7) -0.016(7)
C14' 0.073(19) 0.057(10) 0.047(10) 0.002(8) 0.007(14) -0.016(16)
C15' 0.114(15) 0.067(11) 0.042(9) 0.016(8) 0.004(10) -0.014(11)
C16' 0.13(2) 0.14(2) 0.057(13) 0.033(14) -0.004(13) -0.025(19)
C17' 0.14(2) 0.089(17) 0.087(17) 0.032(13) -0.030(17) -0.016(17)
C18' 0.084(19) 0.075(13) 0.11(2) 0.025(13) -0.018(19) -0.031(18)
C19' 0.062(10) 0.056(9) 0.064(9) -0.006(7) 0.004(7) -0.016(7)
C20 0.092(10) 0.040(7) 0.094(9) -0.016(7) 0.053(7) -0.026(7)
C21 0.124(13) 0.062(9) 0.108(11) -0.042(9) 0.062(9) -0.053(10)
C22 0.102(11) 0.064(9) 0.094(10) -0.043(8) 0.052(8) -0.052(8)
C23 0.068(8) 0.060(8) 0.066(7) -0.031(6) 0.037(6) -0.041(7)
C24 0.069(8) 0.038(7) 0.071(8) -0.016(6) 0.049(6) -0.026(6)
C25 0.067(8) 0.074(8) 0.062(7) -0.028(6) 0.027(6) -0.039(7)
C26 0.066(7) 0.051(7) 0.062(7) -0.025(6) 0.026(6) -0.034(6)
C27 0.062(7) 0.050(7) 0.053(6) -0.024(5) 0.035(5) -0.034(6)
C28 0.037(5) 0.041(6) 0.043(5) -0.009(4) 0.014(4) -0.013(5)
C29 0.043(6) 0.047(6) 0.066(7) -0.021(5) 0.015(5) -0.018(5)
C30 0.046(6) 0.074(8) 0.063(7) -0.021(6) 0.013(5) -0.033(6)
C31 0.036(6) 0.053(7) 0.065(7) -0.021(5) 0.019(5) -0.011(5)
C32 0.033(5) 0.042(6) 0.060(6) -0.013(5) 0.007(5) -0.015(5)
C33 0.040(6) 0.066(8) 0.091(9) -0.032(7) 0.026(6) -0.024(6)
C34 0.060(8) 0.086(9) 0.112(11) -0.047(8) 0.036(7) -0.034(7)
C35 0.041(7) 0.105(12) 0.173(15) -0.077(12) 0.056(8) -0.023(8)
C36 0.051(9) 0.092(12) 0.193(18) -0.074(12) 0.034(10) 0.000(8)
C37 0.061(9) 0.078(10) 0.163(15) -0.051(10) 0.032(9) -0.024(8)
C38 0.044(7) 0.073(9) 0.116(11) -0.033(8) 0.019(7) -0.012(6)
C39 0.085(17) 0.048(10) 0.072(16) -0.014(11) 0.020(11) -0.040(12)
C40 0.099(17) 0.077(13) 0.080(14) -0.017(12) 0.046(11) -0.058(13)
C41 0.075(14) 0.071(12) 0.082(15) -0.021(12) 0.042(10) -0.042(12)
C42 0.047(13) 0.049(11) 0.051(14) -0.001(10) 0.017(8) -0.019(10)
C43 0.05(2) 0.042(13) 0.033(18) 0.007(12) 0.013(11) -0.017(15)
C44 0.053(14) 0.064(13) 0.054(15) -0.010(11) 0.027(9) -0.037(13)
C45 0.045(19) 0.060(11) 0.051(19) -0.026(14) 0.025(13) -0.035(16)
C46 0.043(12) 0.046(8) 0.039(10) -0.009(7) 0.012(8) -0.017(8)
C39' 0.085(17) 0.048(10) 0.072(16) -0.014(11) 0.020(11) -0.040(12)
C40' 0.099(17) 0.077(13) 0.080(14) -0.017(12) 0.046(11) -0.058(13)
C41' 0.075(14) 0.071(12) 0.082(15) -0.021(12) 0.042(10) -0.042(12)
C42' 0.047(13) 0.049(11) 0.051(14) -0.001(10) 0.017(8) -0.019(10)
C43' 0.05(2) 0.042(13) 0.033(18) 0.007(12) 0.013(11) -0.017(15)
C44' 0.053(14) 0.064(13) 0.054(15) -0.010(11) 0.027(9) -0.037(13)
C45' 0.045(19) 0.060(11) 0.051(19) -0.026(14) 0.025(13) -0.035(16)
C46' 0.043(12) 0.046(8) 0.039(10) -0.009(7) 0.012(8) -0.017(8)
C47 0.049(6) 0.048(6) 0.043(6) -0.009(5) 0.030(5) -0.024(5)
C48 0.094(9) 0.083(9) 0.043(6) -0.028(6) 0.039(6) -0.049(7)
C49 0.113(10) 0.079(9) 0.049(6) -0.034(6) 0.048(7) -0.060(8)
C50 0.105(10) 0.077(9) 0.083(9) -0.054(7) 0.054(7) -0.069(8)
C51 0.061(7) 0.060(7) 0.053(6) -0.021(5) 0.033(5) -0.035(6)
C52 0.08(2) 0.040(19) 0.040(18) -0.001(12) 0.015(14) -0.027(15)
C53 0.066(13) 0.062(14) 0.069(11) -0.025(11) 0.017(14) -0.042(12)
C54 0.11(2) 0.07(2) 0.067(15) -0.018(14) 0.016(16) -0.054(17)
C55 0.18(3) 0.034(15) 0.09(2) -0.027(14) 0.05(2) -0.021(16)
C56 0.10(2) 0.045(14) 0.09(2) -0.027(14) 0.035(14) -0.024(14)
C57 0.050(16) 0.052(14) 0.068(19) -0.010(12) 0.001(10) -0.011(12)
C52' 0.08(2) 0.040(19) 0.040(18) -0.001(12) 0.015(14) -0.027(15)
C53' 0.066(13) 0.062(14) 0.069(11) -0.025(11) 0.017(14) -0.042(12)
C54' 0.11(2) 0.07(2) 0.067(15) -0.018(14) 0.016(16) -0.054(17)
C55' 0.18(3) 0.034(15) 0.09(2) -0.027(14) 0.05(2) -0.021(16)
C56' 0.10(2) 0.045(14) 0.09(2) -0.027(14) 0.035(14) -0.024(14)
C57' 0.050(16) 0.052(14) 0.068(19) -0.010(12) 0.001(10) -0.011(12)
C58 0.116(12) 0.069(9) 0.059(9) 0.012(7) 0.024(8) -0.016(8)
C59 0.137(15) 0.075(11) 0.066(11) 0.019(9) 0.012(10) 0.009(10)
C60 0.116(13) 0.094(12) 0.055(8) -0.002(8) -0.009(8) 0.001(10)
C61 0.088(10) 0.067(9) 0.054(8) 0.001(6) 0.010(7) -0.017(7)
C62 0.071(8) 0.072(9) 0.039(6) -0.011(6) 0.016(6) -0.018(7)
C63 0.091(10) 0.111(12) 0.040(7) 0.001(7) -0.008(7) -0.026(9)
C64 0.077(8) 0.064(8) 0.053(7) -0.006(6) -0.002(6) -0.028(7)
C65 0.048(6) 0.046(6) 0.040(6) -0.008(5) 0.015(5) -0.016(5)
C66 0.044(6) 0.041(6) 0.029(5) -0.005(4) 0.015(4) -0.020(5)
C67 0.029(5) 0.049(6) 0.047(6) -0.013(5) 0.006(4) -0.008(4)
C68 0.036(5) 0.048(6) 0.062(7) -0.019(5) 0.014(5) -0.017(5)
C69 0.042(6) 0.048(6) 0.043(5) -0.020(5) 0.022(4) -0.020(5)
C70 0.047(6) 0.039(5) 0.041(5) -0.011(4) 0.016(4) -0.019(5)
C71 0.043(6) 0.052(7) 0.065(7) -0.022(5) 0.029(5) -0.023(5)
C72 0.054(7) 0.054(7) 0.088(8) -0.024(6) 0.028(6) -0.030(6)
C73 0.074(9) 0.088(10) 0.105(10) -0.033(8) 0.048(8) -0.055(9)
C74 0.079(9) 0.044(7) 0.121(11) -0.026(7) 0.052(8) -0.034(7)
C75 0.095(10) 0.039(7) 0.119(11) -0.025(7) 0.052(9) -0.029(7)
C76 0.070(8) 0.058(8) 0.083(8) -0.023(6) 0.047(7) -0.032(7)
S1 0.119(3) 0.162(4) 0.079(3) -0.038(3) 0.025(2) -0.060(3)
O1 0.104(6) 0.114(6) 0.065(5) -0.030(4) 0.010(4) -0.055(5)
O2 0.140(9) 0.221(10) 0.180(9) -0.077(8) 0.006(7) -0.048(7)
O3 0.229(11) 0.182(10) 0.152(9) -0.045(8) 0.031(8) -0.052(8)
C77 0.111(9) 0.148(10) 0.098(9) -0.030(8) 0.000(7) -0.041(8)
F1 0.121(7) 0.195(8) 0.183(8) -0.071(7) 0.027(6) -0.079(6)
F2 0.195(9) 0.255(10) 0.157(8) -0.083(8) 0.014(7) -0.030(7)
F3 0.164(8) 0.195(9) 0.173(8) -0.089(7) 0.067(6) -0.071(7)
C78 0.22(3) 0.62(7) 0.20(2) -0.24(3) 0.14(2) -0.26(4)
Cl3 0.186(6) 0.214(7) 0.175(6) -0.080(5) 0.079(5) -0.098(5)
Cl4 0.190(6) 0.301(9) 0.228(7) -0.168(7) 0.127(5) -0.172(6)
C79 0.28(3) 0.088(12) 0.072(11) 0.008(9) 0.067(14) 0.055(15)
Cl5 0.100(3) 0.233(7) 0.207(6) -0.120(5) 0.063(4) -0.084(4)
Cl6 0.216(7) 0.167(6) 0.155(5) -0.002(4) 0.066(5) -0.103(5)
C80 0.249(17) 0.247(17) 0.253(17) -0.059(10) 0.009(10) -0.079(11)
Cl7 0.166(6) 0.158(6) 0.276(9) -0.021(6) 0.009(6) -0.022(5)
Cl8 0.135(6) 0.442(17) 0.423(17) -0.279(15) 0.012(8) 0.001(8)
C81 0.33(7) 0.39(8) 0.17(4) -0.11(5) 0.02(4) -0.25(7)
Cl9 0.262(14) 0.131(8) 0.181(10) -0.059(7) 0.021(9) -0.060(9)
Cl10 0.304(14) 0.081(5) 0.117(7) -0.012(5) -0.064(8) 0.017(7)
C82 0.11(4) 0.08(3) 0.23(6) 0.00(3) -0.03(4) -0.05(3)
Cl11 0.066(5) 0.096(7) 0.097(6) -0.033(5) 0.001(4) -0.022(5)
Cl12 0.203(16) 0.112(10) 0.169(13) -0.030(9) -0.070(11) -0.031(10)

loop_
_atom_type_symbol
_atom_type_description
_atom_type_scat_dispersion_real
_atom_type_scat_dispersion_imag
_atom_type_scat_source
C C 0.0033 0.0016 'International Tables Vol C Tables 4.2.6.8 and 6.1.1.4'
H H 0.0000 0.0000 'International Tables Vol C Tables 4.2.6.8 and 6.1.1.4'
N N 0.0061 0.0033 'International Tables Vol C Tables 4.2.6.8 and 6.1.1.4'
O O 0.0106 0.0060 'International Tables Vol C Tables 4.2.6.8 and 6.1.1.4'
F F 0.0171 0.0103 'International Tables Vol C Tables 4.2.6.8 and 6.1.1.4'
S S 0.1246 0.1234 'International Tables Vol C Tables 4.2.6.8 and 6.1.1.4'
Cl Cl 0.1484 0.1585 'International Tables Vol C Tables 4.2.6.8 and 6.1.1.4'
Ni Ni 0.3393 1.1124 'International Tables Vol C Tables 4.2.6.8 and 6.1.1.4'

loop_
_geom_angle_atom_site_label_1
_geom_angle_atom_site_label_2
_geom_angle_atom_site_label_3
_geom_angle
N13 Ni1 N1 88.2(4)
N13 Ni1 N5 168.9(3)
N1 Ni1 N5 92.1(3)
N13 Ni1 Ni2 84.2(3)
N1 Ni1 Ni2 84.2(2)
N5 Ni1 Ni2 84.8(2)
N13 Ni1 Cl1 96.8(3)
N1 Ni1 Cl1 95.8(2)
N5 Ni1 Cl1 94.2(3)
Ni2 Ni1 Cl1 178.97(14)
N6 Ni2 N14 173.4(3)
N6 Ni2 N2 91.5(3)
N14 Ni2 N2 88.1(3)
N6 Ni2 Ni1 92.8(2)
N14 Ni2 Ni1 93.7(2)
N2 Ni2 Ni1 93.5(2)
N6 Ni2 Ni3 87.4(2)
N14 Ni2 Ni3 86.0(2)
N2 Ni2 Ni3 86.5(2)
Ni1 Ni2 Ni3 179.73(9)
N11 Ni3 N3 177.7(3)
N11 Ni3 N7 90.0(3)
N3 Ni3 N7 90.8(3)
N11 Ni3 N15 89.3(3)
N3 Ni3 N15 89.8(3)
N7 Ni3 N15 178.9(3)
N11 Ni3 Ni2 89.0(2)
N3 Ni3 Ni2 88.9(2)
N7 Ni3 Ni2 89.0(2)
N15 Ni3 Ni2 90.1(2)
N11 Ni3 Ni4 90.0(2)
N3 Ni3 Ni4 92.2(2)
N7 Ni3 Ni4 90.1(2)
N15 Ni3 Ni4 90.8(2)
Ni2 Ni3 Ni4 178.65(6)
N8 Ni4 N16 164.8(3)
N8 Ni4 N12 87.5(3)
N16 Ni4 N12 88.0(3)
N8 Ni4 N4 93.0(3)
N16 Ni4 N4 87.7(3)
N12 Ni4 N4 165.2(3)
N8 Ni4 Cl2 96.4(2)
N16 Ni4 Cl2 98.6(2)
N12 Ni4 Cl2 98.6(2)
N4 Ni4 Cl2 96.1(2)
N8 Ni4 Ni3 82.3(2)
N16 Ni4 Ni3 82.7(2)
N12 Ni4 Ni3 83.2(2)
N4 Ni4 Ni3 82.24(19)
Cl2 Ni4 Ni3 177.79(10)
C1 N1 C5 117.9(10)
C1 N1 Ni1 119.1(8)
C5 N1 Ni1 123.0(6)
C8 N2 C5 121.1(8)
C8 N2 Ni2 119.4(6)
C5 N2 Ni2 118.3(6)
C8 N3 C9 122.2(7)
C8 N3 Ni3 118.4(6)
C9 N3 Ni3 119.3(6)
C13 N4 C9 117.7(8)
C13 N4 Ni4 120.3(6)
C9 N4 Ni4 121.9(6)
C20 N5 C24 114.4(11)
C20 N5 Ni1 122.1(9)
C24 N5 Ni1 122.4(7)
C27 N6 C24 117.3(10)
C27 N6 Ni2 120.1(7)
C24 N6 Ni2 122.6(8)
C27 N7 C28 122.1(8)
C27 N7 Ni3 119.5(7)
C28 N7 Ni3 117.7(6)
C28 N8 C32 118.3(8)
C28 N8 Ni4 122.5(6)
C32 N8 Ni4 118.7(6)
C39 N9 C43 118(2)
C46 N10 C43 120(4)
C39' N9' C43' 112(4)
C46' N10' C43' 121(6)
C46 N11 C47 121.5(19)
C46 N11 C46' 14(4)
C47 N11 C46' 119(3)
C46 N11 Ni3 119.3(19)
C47 N11 Ni3 119.2(6)
C46' N11 Ni3 120(3)
C47 N12 C51 118.5(8)
C47 N12 Ni4 120.5(6)
C51 N12 Ni4 120.7(6)
C58 N13 C62 115.9(12)
C58 N13 Ni1 120.3(10)
C62 N13 Ni1 123.5(7)
C65 N14 C62 120.2(10)
C65 N14 Ni2 120.9(6)
C62 N14 Ni2 118.2(8)
C65 N15 C66 122.5(8)
C65 N15 Ni3 118.7(7)
C66 N15 Ni3 118.8(6)
C66 N16 C70 120.1(8)
C66 N16 Ni4 122.7(6)
C70 N16 Ni4 117.2(6)
N1 C1 C2 123.1(11)
C3 C2 C1 119.8(11)
C2 C3 C4 119.8(11)
C6 C4 C3 126.0(10)
C6 C4 C5 117.4(9)
C3 C4 C5 116.6(10)
N2 C5 N1 116.1(8)
N2 C5 C4 121.1(9)
N1 C5 C4 122.7(9)
C7 C6 C4 120.6(9)
C6 C7 C8 119.8(8)
N2 C8 N3 117.2(8)
N2 C8 C7 119.9(8)
N3 C8 C7 122.6(8)
N4 C9 N3 117.0(8)
N4 C9 C10 120.0(8)
N3 C9 C10 122.9(8)
C11 C10 C9 119.7(9)
C10 C11 C12 121.1(9)
C11 C12 C13 116.0(9)
C11 C12 C14 114.0(13)
C13 C12 C14 128.8(14)
C11 C12 C14' 129.2(19)
C13 C12 C14' 112.7(17)
C14 C12 C14' 29.0(13)
N4 C13 C12 125.4(9)
C19 C14 C15 120(2)
C19 C14 C12 115.1(18)
C15 C14 C12 124(2)
C14 C15 C16 116(2)
C17 C16 C15 122(3)
C16 C17 C18 121(3)
C19 C18 C17 118(3)
C18 C19 C14 123(2)
C15' C14' C19' 119(4)
C15' C14' C12 115(3)
C19' C14' C12 126(3)
C16' C15' C14' 118(4)
C17' C16' C15' 119(4)
C16' C17' C18' 128(4)
C17' C18' C19' 116(4)
C18' C19' C14' 120(4)
N5 C20 C21 125.5(13)
C22 C21 C20 118.4(13)
C21 C22 C23 120.7(15)
C22 C23 C24 119.3(13)
C22 C23 C25 124.1(13)
C24 C23 C25 116.5(10)
N6 C24 C23 125.0(11)
N6 C24 N5 113.3(11)
C23 C24 N5 121.7(10)
C26 C25 C23 120.0(12)
C25 C26 C27 120.4(11)
N6 C27 N7 117.1(10)
N6 C27 C26 120.6(9)
N7 C27 C26 122.2(10)
N8 C28 N7 115.6(8)
N8 C28 C29 121.4(8)
N7 C28 C29 122.7(9)
C30 C29 C28 118.5(10)
C29 C30 C31 121.9(10)
C32 C31 C30 114.5(9)
C32 C31 C33 121.5(10)
C30 C31 C33 123.9(10)
N8 C32 C31 125.3(9)
C38 C33 C34 118.3(11)
C38 C33 C31 120.8(10)
C34 C33 C31 120.9(11)
C35 C34 C33 119.8(13)
C36 C35 C34 122.0(13)
C35 C36 C37 119.3(12)
C38 C37 C36 118.2(14)
C33 C38 C37 122.1(13)
N9 C39 C40 122(2)
C39 C40 C41 120.8(19)
C40 C41 C42 118.3(18)
C43 C42 C44 120(2)
C43 C42 C41 118(2)
C44 C42 C41 122.3(18)
N9 C43 C42 123(3)
N9 C43 N10 116(3)
C42 C43 N10 122(3)
C45 C44 C42 119(2)
C44 C45 C46 121(3)
N10 C46 N11 115(3)
N10 C46 C45 119(4)
N11 C46 C45 125(3)
N9' C39' C40' 131(4)
C39' C40' C41' 118(3)
C40' C41' C42' 118(3)
C44' C42' C41' 125(3)
C44' C42' C43' 116(3)
C41' C42' C43' 119(3)
N10' C43' N9' 115(5)
N10' C43' C42' 122(5)
N9' C43' C42' 122(5)
C42' C44' C45' 125(4)
C46' C45' C44' 114(5)
N10' C46' N11 121(5)
N10' C46' C45' 122(6)
N11 C46' C45' 117(5)
N12 C47 N11 115.8(8)
N12 C47 C48 120.1(10)
N11 C47 C48 123.9(9)
C49 C48 C47 120.7(11)
C48 C49 C50 119.8(11)
C49 C50 C51 118.5(10)
C49 C50 C52 115.4(14)
C51 C50 C52 125.7(14)
C49 C50 C52' 131(2)
C51 C50 C52' 109(2)
C52 C50 C52' 24.0(19)
N12 C51 C50 122.2(10)
C53 C52 C57 119(3)
C53 C52 C50 127.7(19)
C57 C52 C50 113(2)
C52 C53 C54 123(2)
C55 C54 C53 116(3)
C56 C55 C54 122(3)
C55 C56 C57 125(3)
C52 C57 C56 114(2)
C53' C52' C57' 121(5)
C53' C52' C50 111(3)
C57' C52' C50 128(4)
C52' C53' C54' 125(4)
C53' C54' C55' 112(4)
C56' C55' C54' 116(4)
C57' C56' C55' 128(4)
C56' C57' C52' 115(4)
N13 C58 C59 124.3(15)
C60 C59 C58 121.9(14)
C59 C60 C61 115.4(15)
C62 C61 C63 118.7(11)
C62 C61 C60 119.0(14)
C63 C61 C60 122.2(14)
N13 C62 N14 115.6(11)
N13 C62 C61 123.4(11)
N14 C62 C61 120.9(12)
C64 C63 C61 120.0(13)
C63 C64 C65 119.3(12)
N14 C65 N15 116.7(9)
N14 C65 C64 120.7(9)
N15 C65 C64 122.3(10)
N16 C66 N15 116.0(8)
N16 C66 C67 120.3(8)
N15 C66 C67 123.5(8)
C68 C67 C66 119.2(9)
C69 C68 C67 120.6(9)
C68 C69 C70 117.7(9)
C68 C69 C71 123.1(9)
C70 C69 C71 119.1(9)
N16 C70 C69 121.9(9)
C76 C71 C72 117.5(10)
C76 C71 C69 122.1(9)
C72 C71 C69 120.4(9)
C73 C72 C71 119.3(11)
C74 C73 C72 122.1(12)
C73 C74 C75 120.7(11)
C76 C75 C74 119.1(12)
C75 C76 C71 121.2(11)
O3 S1 O1 121.5(10)
O3 S1 O2 110.2(12)
O1 S1 O2 110.6(8)
O3 S1 C77 101.9(11)
O1 S1 C77 108.0(8)
O2 S1 C77 102.5(10)
F1 C77 F2 104.4(17)
F1 C77 F3 94.1(16)
F2 C77 F3 102.0(17)
F1 C77 S1 122.3(16)
F2 C77 S1 117.1(15)
F3 C77 S1 113.0(15)
Cl4 C78 Cl3 111.9(8)
Cl5 C79 Cl6 107.8(7)
Cl7 C80 Cl8 99.0(10)
Cl10 C81 Cl9 105.2(10)
Cl11 C82 Cl12 116.0(12)

loop_
_geom_bond_atom_site_label_1
_geom_bond_atom_site_label_2
_geom_bond_distance
Ni1 N13 2.121(11)
Ni1 N1 2.139(9)
Ni1 N5 2.144(11)
Ni1 Ni2 2.3378(18)
Ni1 Cl1 2.405(3)
Ni2 N6 1.995(9)
Ni2 N14 2.025(9)
Ni2 N2 2.026(7)
Ni2 Ni3 2.3619(16)
Ni3 N11 1.882(7)
Ni3 N3 1.905(7)
Ni3 N7 1.912(8)
Ni3 N15 1.918(8)
Ni3 Ni4 2.4329(16)
Ni4 N8 2.085(8)
Ni4 N16 2.086(8)
Ni4 N12 2.100(8)
Ni4 N4 2.110(7)
Ni4 Cl2 2.350(3)
N1 C1 1.320(13)
N1 C5 1.370(12)
N2 C8 1.326(11)
N2 C5 1.360(12)
N3 C8 1.364(11)
N3 C9 1.380(11)
N4 C13 1.343(11)
N4 C9 1.354(11)
N5 C20 1.356(14)
N5 C24 1.392(14)
N6 C27 1.344(13)
N6 C24 1.372(13)
N7 C27 1.378(12)
N7 C28 1.388(11)
N8 C28 1.334(11)
N8 C32 1.367(11)
N9 C39 1.36(3)
N9 C43 1.36(5)
N10 C46 1.32(6)
N10 C43 1.38(5)
N9' C39' 1.32(5)
N9' C43' 1.42(8)
N10' C46' 1.35(10)
N10' C43' 1.35(8)
N11 C46 1.36(4)
N11 C47 1.377(12)
N11 C46' 1.40(7)
N12 C47 1.354(12)
N12 C51 1.369(12)
N13 C58 1.340(15)
N13 C62 1.370(15)
N14 C65 1.340(12)
N14 C62 1.382(13)
N15 C65 1.366(12)
N15 C66 1.391(11)
N16 C66 1.341(11)
N16 C70 1.362(11)
C1 C2 1.400(18)
C2 C3 1.364(17)
C3 C4 1.407(14)
C4 C6 1.405(14)
C4 C5 1.426(13)
C6 C7 1.352(13)
C7 C8 1.446(12)
C9 C10 1.416(13)
C10 C11 1.364(13)
C11 C12 1.374(14)
C12 C13 1.386(14)
C12 C14 1.46(3)
C12 C14' 1.55(4)
C14 C19 1.42(3)
C14 C15 1.43(3)
C15 C16 1.46(3)
C16 C17 1.36(4)
C17 C18 1.45(4)
C18 C19 1.37(3)
C14' C15' 1.43(6)
C14' C19' 1.48(6)
C15' C16' 1.41(4)
C16' C17' 1.35(6)
C17' C18' 1.37(7)
C18' C19' 1.40(5)
C20 C21 1.38(2)
C21 C22 1.318(19)
C22 C23 1.385(15)
C23 C24 1.388(16)
C23 C25 1.411(16)
C25 C26 1.353(15)
C26 C27 1.441(15)
C28 C29 1.397(13)
C29 C30 1.390(14)
C30 C31 1.402(14)
C31 C32 1.380(13)
C31 C33 1.465(14)
C33 C38 1.377(17)
C33 C34 1.414(16)
C34 C35 1.382(17)
C35 C36 1.36(2)
C36 C37 1.42(2)
C37 C38 1.400(17)
C39 C40 1.37(3)
C40 C41 1.37(3)
C41 C42 1.42(3)
C42 C43 1.38(4)
C42 C44 1.41(3)
C44 C45 1.32(4)
C45 C46 1.47(5)
C39' C40' 1.35(4)
C40' C41' 1.38(4)
C41' C42' 1.39(4)
C42' C44' 1.35(5)
C42' C43' 1.42(6)
C44' C45' 1.44(7)
C45' C46' 1.43(8)
C47 C48 1.414(14)
C48 C49 1.355(15)
C49 C50 1.373(17)
C50 C51 1.399(15)
C50 C52 1.47(4)
C50 C52' 1.65(6)
C52 C53 1.39(4)
C52 C57 1.41(3)
C53 C54 1.41(3)
C54 C55 1.40(4)
C55 C56 1.24(5)
C56 C57 1.48(3)
C52' C53' 1.36(7)
C52' C57' 1.47(5)
C53' C54' 1.38(6)
C54' C55' 1.60(7)
C55' C56' 1.36(7)
C56' C57' 1.32(5)
C58 C59 1.37(2)
C59 C60 1.37(2)
C60 C61 1.455(18)
C61 C62 1.385(18)
C61 C63 1.407(19)
C63 C64 1.372(16)
C64 C65 1.416(15)
C66 C67 1.413(12)
C67 C68 1.385(13)
C68 C69 1.377(13)
C69 C70 1.406(13)
C69 C71 1.498(13)
C71 C76 1.386(15)
C71 C72 1.401(14)
C72 C73 1.401(15)
C73 C74 1.287(17)
C74 C75 1.398(17)
C75 C76 1.378(15)
S1 O3 1.347(18)
S1 O1 1.409(9)
S1 O2 1.520(17)
S1 C77 1.66(2)
C77 F1 1.30(2)
C77 F2 1.34(2)
C77 F3 1.37(2)
C78 Cl4 1.739(10)
C78 Cl3 1.754(10)
C79 Cl5 1.770(9)
C79 Cl6 1.792(10)
C80 Cl7 1.750(10)
C80 Cl8 1.751(10)
C81 Cl10 1.730(10)
C81 Cl9 1.742(10)
C82 Cl11 1.747(10)
C82 Cl12 1.755(10)
